data_7103060
loop_
_publ_author_name
'Niesel, Johanna'
'Pinto, Antonio'
'Peindy N'Dongo, Harmel W'
'Merz, Klaus'
'Ott, Ingo'
'Gust, Ronald'
'Schatzschneider, Ulrich'

_publ_section_title
;
 Photoinduced CO release, cellular uptake and cytotoxicity of a
 tris(pyrazolyl)methane (tpm) manganese tricarbonyl complex.
;
_journal_issue 15
_journal_name_full 'Chemical communications (Cambridge, England)'
_journal_page_first 1798
_journal_page_last 1800
_journal_paper_doi 10.1039/b719075a
_journal_year 2008
_chemical_formula_sum 'C13 H10 F6 Mn N6 O3 P'
_chemical_formula_weight 498.18
_chemical_name_systematic
;
?
;
_space_group_IT_number 15
_symmetry_cell_setting monoclinic
_symmetry_space_group_name_Hall '-C 2yc'
_symmetry_space_group_name_H-M 'C 1 2/c 1'
_atom_sites_solution_hydrogens geom
_atom_sites_solution_primary direct
_atom_sites_solution_secondary difmap
_audit_creation_method SHELXL-97
_cell_angle_alpha 90.00
_cell_angle_beta 118.006(5)
_cell_angle_gamma 90.00
_cell_formula_units_Z 8
_cell_length_a 26.669(5)
_cell_length_b 11.855(3)
_cell_length_c 12.869(3)
_cell_measurement_temperature 213(2)
_cell_volume 3592.3(13)
_computing_cell_refinement 'SAINT (Siemens, 1996)'
_computing_data_collection 'SMART (Siemens, 1996)'
_computing_data_reduction 'SAINT (Siemens, 1996)'
_computing_molecular_graphics 'SHELXTL (Siemens, 1996)'
_computing_publication_material 'SHELXTL (Siemens, 1996)'
_computing_structure_refinement 'SHELXL-97 (Sheldrick, 1997)'
_computing_structure_solution 'SHELXS-97 (Sheldrick, 1990)'
_diffrn_ambient_temperature 213(2)
_diffrn_measured_fraction_theta_full 0.994
_diffrn_measured_fraction_theta_max 0.981
_diffrn_measurement_device_type 'Bruker axs CCD 1000'
_diffrn_measurement_method 'omega scan'
_diffrn_radiation_monochromator graphite
_diffrn_radiation_source 'fine-focus sealed tube'
_diffrn_radiation_type MoK\a
_diffrn_radiation_wavelength 0.71073
_diffrn_reflns_av_R_equivalents 0.0676
_diffrn_reflns_av_sigmaI/netI 0.0692
_diffrn_reflns_limit_h_max 31
_diffrn_reflns_limit_h_min -27
_diffrn_reflns_limit_k_max 11
_diffrn_reflns_limit_k_min -14
_diffrn_reflns_limit_l_max 15
_diffrn_reflns_limit_l_min -15
_diffrn_reflns_number 9772
_diffrn_reflns_theta_full 25.00
_diffrn_reflns_theta_max 25.27
_diffrn_reflns_theta_min 1.92
_exptl_absorpt_coefficient_mu 0.915
_exptl_absorpt_correction_T_max 0.9140
_exptl_absorpt_correction_T_min 0.7708
_exptl_absorpt_correction_type empirical
_exptl_crystal_colour yellow
_exptl_crystal_density_diffrn 1.842
_exptl_crystal_density_method 'not measured'
_exptl_crystal_description plate
_exptl_crystal_F_000 1984
_exptl_crystal_size_max 0.30
_exptl_crystal_size_mid 0.30
_exptl_crystal_size_min 0.10
_refine_diff_density_max 0.660
_refine_diff_density_min -0.445
_refine_diff_density_rms 0.138
_refine_ls_extinction_coef 0.0083(7)
_refine_ls_extinction_expression Fc^*^=kFc[1+0.001xFc^2^\l^3^/sin(2\q)]^-1/4^
_refine_ls_extinction_method SHELXL
_refine_ls_goodness_of_fit_ref 1.077
_refine_ls_hydrogen_treatment mixed
_refine_ls_matrix_type full
_refine_ls_number_parameters 276
_refine_ls_number_reflns 3203
_refine_ls_number_restraints 0
_refine_ls_restrained_S_all 1.077
_refine_ls_R_factor_all 0.0829
_refine_ls_R_factor_gt 0.0567
_refine_ls_shift/su_max 0.001
_refine_ls_shift/su_mean 0.000
_refine_ls_structure_factor_coef Fsqd
_refine_ls_weighting_details 'calc w=1/[\s^2^(Fo^2^)+(0.0726P)^2^+3.1073P] where P=(Fo^2^+2Fc^2^)/3'
_refine_ls_weighting_scheme calc
_refine_ls_wR_factor_gt 0.1336
_refine_ls_wR_factor_ref 0.1500
_reflns_number_gt 2251
_reflns_number_total 3203
_reflns_threshold_expression >2sigma(I)
_cod_data_source_file b719075a.txt
_cod_data_source_block 071205t
_cod_original_sg_symbol_H-M C2/c
_cod_database_code 7103060

loop_
_symmetry_equiv_pos_as_xyz
'x, y, z'
'-x, y, -z+1/2'
'x+1/2, y+1/2, z'
'-x+1/2, y+1/2, -z+1/2'
'-x, -y, -z'
'x, -y, z-1/2'
'-x+1/2, -y+1/2, -z'
'x+1/2, -y+1/2, z-1/2'

loop_
_atom_site_label
_atom_site_type_symbol
_atom_site_fract_x
_atom_site_fract_y
_atom_site_fract_z
_atom_site_U_iso_or_equiv
_atom_site_adp_type
_atom_site_occupancy
_atom_site_symmetry_multiplicity
_atom_site_calc_flag
_atom_site_refinement_flags
_atom_site_disorder_assembly
_atom_site_disorder_group
Mn1 Mn 0.17593(2) 0.09090(6) 0.72119(5) 0.0360(3) Uani 1 1 d . . .
N1 N 0.12541(13) 0.2005(3) 0.7496(3) 0.0361(8) Uani 1 1 d . . .
O1 O 0.15600(15) -0.0768(3) 0.8654(3) 0.0594(9) Uani 1 1 d . . .
C1 C 0.16324(18) -0.0150(4) 0.8069(4) 0.0431(11) Uani 1 1 d . . .
P1 P 0.08371(5) 0.35835(11) 0.14409(10) 0.0467(4) Uani 1 1 d . . .
F1 F 0.12212(16) 0.4374(3) 0.2474(3) 0.0910(12) Uani 1 1 d . . .
C2 C 0.2176(2) -0.0036(5) 0.6829(4) 0.0515(12) Uani 1 1 d . . .
O2 O 0.24295(18) -0.0624(3) 0.6558(4) 0.0748(12) Uani 1 1 d . . .
N2 N 0.08628(13) 0.2620(3) 0.6590(3) 0.0342(8) Uani 1 1 d . . .
F2 F 0.13555(14) 0.3029(4) 0.1406(5) 0.135(2) Uani 1 1 d . . .
H1 H 0.0560(16) 0.308(3) 0.488(3) 0.027(10) Uiso 1 1 d . . .
O3 O 0.27603(14) 0.1588(3) 0.9385(3) 0.0705(11) Uani 1 1 d . . .
N3 N 0.18366(14) 0.2199(3) 0.6242(3) 0.0370(8) Uani 1 1 d . . .
C3 C 0.23808(18) 0.1347(4) 0.8542(4) 0.0460(11) Uani 1 1 d . . .
F3 F 0.02886(15) 0.4080(3) 0.1439(4) 0.0864(11) Uani 1 1 d . . .
N4 N 0.13697(14) 0.2800(3) 0.5518(3) 0.0377(8) Uani 1 1 d . . .
C4 C 0.12046(18) 0.2343(4) 0.8420(4) 0.0410(10) Uani 1 1 d . . .
H4A H 0.1422 0.2056 0.9184 0.049 Uiso 1 1 calc R . .
F4 F 0.04321(11) 0.2780(2) 0.0378(2) 0.0595(8) Uani 1 1 d . . .
C5 C 0.07977(19) 0.3163(4) 0.8132(4) 0.0497(12) Uani 1 1 d . . .
H5A H 0.0687 0.3530 0.8639 0.060 Uiso 1 1 calc R . .
N5 N 0.10447(14) 0.0529(3) 0.5707(3) 0.0365(8) Uani 1 1 d . . .
F5 F 0.07935(15) 0.4514(3) 0.0546(3) 0.0779(10) Uani 1 1 d . . .
N6 N 0.06938(14) 0.1366(3) 0.5045(3) 0.0370(8) Uani 1 1 d . . .
C6 C 0.05886(18) 0.3330(4) 0.6955(4) 0.0411(10) Uani 1 1 d . . .
H6A H 0.0305 0.3847 0.6486 0.049 Uiso 1 1 calc R . .
F6 F 0.08488(19) 0.2640(3) 0.2318(3) 0.1177(17) Uani 1 1 d . . .
C7 C 0.22548(19) 0.2666(4) 0.6121(4) 0.0444(11) Uani 1 1 d . . .
H7A H 0.2635 0.2428 0.6521 0.053 Uiso 1 1 calc R . .
C8 C 0.2062(2) 0.3551(4) 0.5329(4) 0.0479(12) Uani 1 1 d . . .
H8A H 0.2277 0.4013 0.5095 0.057 Uiso 1 1 calc R . .
C9 C 0.1498(2) 0.3612(4) 0.4963(4) 0.0417(11) Uani 1 1 d . . .
H9A H 0.1242 0.4130 0.4419 0.050 Uiso 1 1 calc R . .
C10 C 0.08152(18) -0.0402(4) 0.5126(4) 0.0413(10) Uani 1 1 d . . .
H10A H 0.0964 -0.1129 0.5377 0.050 Uiso 1 1 calc R . .
C11 C 0.03264(19) -0.0174(4) 0.4096(4) 0.0499(12) Uani 1 1 d . . .
H11A H 0.0089 -0.0698 0.3530 0.060 Uiso 1 1 calc R . .
C12 C 0.02582(17) 0.0960(4) 0.4068(4) 0.0422(11) Uani 1 1 d . . .
H12A H -0.0037 0.1380 0.3478 0.051 Uiso 1 1 calc R . .
C13 C 0.08330(17) 0.2509(4) 0.5449(3) 0.0359(10) Uani 1 1 d . . .

loop_
_atom_site_aniso_label
_atom_site_aniso_U_11
_atom_site_aniso_U_22
_atom_site_aniso_U_33
_atom_site_aniso_U_23
_atom_site_aniso_U_13
_atom_site_aniso_U_12
Mn1 0.0328(4) 0.0400(4) 0.0283(4) 0.0012(3) 0.0085(3) 0.0013(3)
N1 0.0349(19) 0.041(2) 0.0276(18) 0.0015(16) 0.0103(15) -0.0036(15)
O1 0.070(2) 0.055(2) 0.050(2) 0.0116(18) 0.0242(18) -0.0066(18)
C1 0.040(2) 0.046(3) 0.034(2) -0.002(2) 0.010(2) 0.002(2)
P1 0.0452(7) 0.0423(7) 0.0378(7) -0.0002(5) 0.0073(5) -0.0008(5)
F1 0.109(3) 0.070(2) 0.0514(19) -0.0116(16) 0.0027(18) -0.035(2)
C2 0.050(3) 0.058(3) 0.039(3) 0.005(2) 0.015(2) 0.006(2)
O2 0.083(3) 0.074(3) 0.077(3) 0.002(2) 0.046(2) 0.026(2)
N2 0.0326(17) 0.038(2) 0.0306(18) -0.0016(15) 0.0139(15) 0.0014(15)
F2 0.045(2) 0.100(3) 0.229(6) -0.049(3) 0.038(3) 0.0063(19)
O3 0.048(2) 0.090(3) 0.046(2) -0.013(2) -0.0011(17) -0.0127(19)
N3 0.0352(19) 0.040(2) 0.0322(19) 0.0000(16) 0.0125(15) -0.0009(16)
C3 0.038(2) 0.052(3) 0.040(3) 0.001(2) 0.013(2) 0.002(2)
F3 0.097(2) 0.069(2) 0.125(3) -0.020(2) 0.078(2) -0.0068(18)
N4 0.0362(19) 0.041(2) 0.0335(19) 0.0014(16) 0.0142(16) -0.0019(16)
C4 0.046(2) 0.050(3) 0.029(2) -0.003(2) 0.0185(19) -0.008(2)
F4 0.0502(16) 0.0593(18) 0.0514(17) -0.0127(14) 0.0093(13) -0.0051(13)
C5 0.048(3) 0.060(3) 0.044(3) -0.015(2) 0.024(2) -0.005(2)
N5 0.0356(18) 0.040(2) 0.0281(18) 0.0016(16) 0.0105(15) 0.0008(16)
F5 0.107(3) 0.073(2) 0.0548(19) 0.0045(16) 0.0391(18) -0.0290(19)
N6 0.0345(18) 0.044(2) 0.0267(18) -0.0010(16) 0.0096(15) -0.0018(16)
C6 0.037(2) 0.038(3) 0.046(3) -0.007(2) 0.018(2) -0.0008(19)
F6 0.161(4) 0.067(2) 0.057(2) 0.0244(18) -0.005(2) -0.035(2)
C7 0.038(2) 0.052(3) 0.043(3) -0.010(2) 0.018(2) -0.007(2)
C8 0.059(3) 0.045(3) 0.049(3) -0.007(2) 0.033(2) -0.011(2)
C9 0.057(3) 0.037(2) 0.038(2) 0.000(2) 0.028(2) -0.005(2)
C10 0.046(2) 0.043(3) 0.037(2) -0.007(2) 0.021(2) -0.008(2)
C11 0.051(3) 0.062(3) 0.034(3) -0.018(2) 0.017(2) -0.018(2)
C12 0.036(2) 0.063(3) 0.024(2) -0.005(2) 0.0108(18) -0.003(2)
C13 0.034(2) 0.040(2) 0.030(2) 0.003(2) 0.0115(18) 0.0018(19)

loop_
_atom_type_symbol
_atom_type_description
_atom_type_scat_dispersion_real
_atom_type_scat_dispersion_imag
_atom_type_scat_source
C C 0.0033 0.0016 'International Tables Vol C Tables 4.2.6.8 and 6.1.1.4'
F F 0.0171 0.0103 'International Tables Vol C Tables 4.2.6.8 and 6.1.1.4'
Mn Mn 0.3368 0.7283 'International Tables Vol C Tables 4.2.6.8 and 6.1.1.4'
N N 0.0061 0.0033 'International Tables Vol C Tables 4.2.6.8 and 6.1.1.4'
O O 0.0106 0.0060 'International Tables Vol C Tables 4.2.6.8 and 6.1.1.4'
P P 0.1023 0.0942 'International Tables Vol C Tables 4.2.6.8 and 6.1.1.4'
H H 0.0000 0.0000 'International Tables Vol C Tables 4.2.6.8 and 6.1.1.4'

loop_
_geom_angle_atom_site_label_1
_geom_angle_atom_site_label_2
_geom_angle_atom_site_label_3
_geom_angle
_geom_angle_site_symmetry_1
_geom_angle_site_symmetry_3
_geom_angle_publ_flag
C2 Mn1 C1 92.9(2) . . ?
C2 Mn1 C3 91.6(2) . . ?
C1 Mn1 C3 88.5(2) . . ?
C2 Mn1 N1 175.13(17) . . ?
C1 Mn1 N1 90.28(17) . . ?
C3 Mn1 N1 92.11(18) . . ?
C2 Mn1 N5 91.40(18) . . ?
C1 Mn1 N5 93.85(17) . . ?
C3 Mn1 N5 176.09(18) . . ?
N1 Mn1 N5 84.74(14) . . ?
C2 Mn1 N3 92.62(19) . . ?
C1 Mn1 N3 174.20(17) . . ?
C3 Mn1 N3 93.01(18) . . ?
N1 Mn1 N3 84.06(14) . . ?
N5 Mn1 N3 84.38(14) . . ?
C4 N1 N2 104.5(3) . . ?
C4 N1 Mn1 135.6(3) . . ?
N2 N1 Mn1 119.9(3) . . ?
O1 C1 Mn1 176.1(4) . . ?
F2 P1 F1 92.4(2) . . ?
F2 P1 F5 92.1(3) . . ?
F1 P1 F5 89.78(19) . . ?
F2 P1 F3 176.5(2) . . ?
F1 P1 F3 90.8(2) . . ?
F5 P1 F3 89.3(2) . . ?
F2 P1 F6 90.1(3) . . ?
F1 P1 F6 91.83(19) . . ?
F5 P1 F6 177.2(2) . . ?
F3 P1 F6 88.4(2) . . ?
F2 P1 F4 88.6(2) . . ?
F1 P1 F4 179.0(2) . . ?
F5 P1 F4 90.17(17) . . ?
F3 P1 F4 88.13(18) . . ?
F6 P1 F4 88.17(18) . . ?
O2 C2 Mn1 178.2(5) . . ?
C6 N2 N1 111.3(3) . . ?
C6 N2 C13 129.7(4) . . ?
N1 N2 C13 118.7(3) . . ?
C7 N3 N4 104.6(3) . . ?
C7 N3 Mn1 136.0(3) . . ?
N4 N3 Mn1 119.3(2) . . ?
O3 C3 Mn1 177.5(5) . . ?
C9 N4 N3 111.3(3) . . ?
C9 N4 C13 129.7(4) . . ?
N3 N4 C13 118.9(3) . . ?
N1 C4 C5 111.9(4) . . ?
N1 C4 H4A 124.1 . . ?
C5 C4 H4A 124.1 . . ?
C6 C5 C4 105.2(4) . . ?
C6 C5 H5A 127.4 . . ?
C4 C5 H5A 127.4 . . ?
C10 N5 N6 104.9(3) . . ?
C10 N5 Mn1 135.1(3) . . ?
N6 N5 Mn1 120.0(3) . . ?
C12 N6 N5 111.5(4) . . ?
C12 N6 C13 129.9(4) . . ?
N5 N6 C13 118.5(3) . . ?
N2 C6 C5 107.1(4) . . ?
N2 C6 H6A 126.5 . . ?
C5 C6 H6A 126.5 . . ?
N3 C7 C8 111.3(4) . . ?
N3 C7 H7A 124.4 . . ?
C8 C7 H7A 124.4 . . ?
C9 C8 C7 105.4(4) . . ?
C9 C8 H8A 127.3 . . ?
C7 C8 H8A 127.3 . . ?
N4 C9 C8 107.3(4) . . ?
N4 C9 H9A 126.3 . . ?
C8 C9 H9A 126.3 . . ?
N5 C10 C11 111.0(4) . . ?
N5 C10 H10A 124.5 . . ?
C11 C10 H10A 124.5 . . ?
C12 C11 C10 106.0(4) . . ?
C12 C11 H11A 127.0 . . ?
C10 C11 H11A 127.0 . . ?
N6 C12 C11 106.5(4) . . ?
N6 C12 H12A 126.7 . . ?
C11 C12 H12A 126.7 . . ?
N4 C13 N6 109.3(3) . . ?
N4 C13 N2 109.9(3) . . ?
N6 C13 N2 109.7(3) . . ?
N4 C13 H1 104(2) . . ?
N6 C13 H1 113(2) . . ?
N2 C13 H1 111(2) . . ?

loop_
_geom_bond_atom_site_label_1
_geom_bond_atom_site_label_2
_geom_bond_distance
_geom_bond_site_symmetry_2
_geom_bond_publ_flag
Mn1 C2 1.803(6) . ?
Mn1 C1 1.804(5) . ?
Mn1 C3 1.812(5) . ?
Mn1 N1 2.025(4) . ?
Mn1 N5 2.029(3) . ?
Mn1 N3 2.045(3) . ?
N1 C4 1.319(5) . ?
N1 N2 1.355(4) . ?
O1 C1 1.131(5) . ?
P1 F2 1.551(4) . ?
P1 F1 1.554(3) . ?
P1 F5 1.559(3) . ?
P1 F3 1.575(3) . ?
P1 F6 1.579(4) . ?
P1 F4 1.599(3) . ?
C2 O2 1.133(6) . ?
N2 C6 1.337(5) . ?
N2 C13 1.438(5) . ?
O3 C3 1.119(5) . ?
N3 C7 1.318(5) . ?
N3 N4 1.356(5) . ?
N4 C9 1.333(5) . ?
N4 C13 1.435(5) . ?
C4 C5 1.372(7) . ?
C4 H4A 0.9400 . ?
C5 C6 1.361(6) . ?
C5 H5A 0.9400 . ?
N5 C10 1.313(5) . ?
N5 N6 1.355(5) . ?
N6 C12 1.338(5) . ?
N6 C13 1.437(5) . ?
C6 H6A 0.9400 . ?
C7 C8 1.382(7) . ?
C7 H7A 0.9400 . ?
C8 C9 1.351(6) . ?
C8 H8A 0.9400 . ?
C9 H9A 0.9400 . ?
C10 C11 1.381(6) . ?
C10 H10A 0.9400 . ?
C11 C12 1.355(7) . ?
C11 H11A 0.9400 . ?
C12 H12A 0.9400 . ?
C13 H1 1.01(4) . ?
